data_7206884
loop_
_publ_author_name
'Beran, Gregory J. O.'
'Chronister, Eric L.'
'Daemen, Luke L.'
'Moehlig, Aaron R.'
'Mueller, Leonard J.'
'Oomens, Jos'
'Rice, Andrew'
'Santiago-Dieppa, David R'
'Tham, Fook S.'
'Theel, Kelly'
'Yaghmaei, Sepideh'
'Morton, Thomas Hellman'

_publ_section_title
;
 Vibrations of a chelated proton in a protonated tertiary diamine.
;
_journal_issue 45
_journal_name_full 'Physical chemistry chemical physics : PCCP'
_journal_page_first 20380
_journal_page_last 20392
_journal_paper_doi 10.1039/c1cp22065a
_journal_volume 13
_journal_year 2011
_chemical_formula_sum 'C8 H21 I N2'
_chemical_formula_weight 272.17
_chemical_name_systematic
; 
 ? 
;
_space_group_IT_number 63
_symmetry_cell_setting orthorhombic
_symmetry_space_group_name_Hall '-C 2c 2'
_symmetry_space_group_name_H-M 'C m c m'
_atom_sites_solution_hydrogens geom
_atom_sites_solution_primary direct
_atom_sites_solution_secondary difmap
_audit_creation_method SHELXL-97
_cell_angle_alpha 90.00
_cell_angle_beta 90.00
_cell_angle_gamma 90.00
_cell_formula_units_Z 4
_cell_length_a 8.8848(6)
_cell_length_b 10.8203(7)
_cell_length_c 11.8758(7)
_cell_measurement_reflns_used 3730
_cell_measurement_temperature 90(2)
_cell_measurement_theta_max 30.37
_cell_measurement_theta_min 2.97
_cell_volume 1141.69(13)
_computing_cell_refinement 'Bruker SAINT'
_computing_data_collection 'Bruker APEX2'
_computing_data_reduction 'Bruker SAINT'
_computing_molecular_graphics 'Bruker SHELXTL'
_computing_publication_material 'Bruker SHELXTL'
_computing_structure_refinement 'SHELXL-97 (Sheldrick, 2008)'
_computing_structure_solution 'SHELXS-97 (Sheldrick, 2008)'
_diffrn_ambient_temperature 90(2)
_diffrn_measured_fraction_theta_full 0.998
_diffrn_measured_fraction_theta_max 0.998
_diffrn_measurement_device_type 'Bruker APEX-II CCD'
_diffrn_measurement_method '\f and \w scans'
_diffrn_radiation_monochromator graphite
_diffrn_radiation_source 'Normal-focus sealed tube'
_diffrn_radiation_type MoK\a
_diffrn_radiation_wavelength 0.71073
_diffrn_reflns_av_R_equivalents 0.0339
_diffrn_reflns_av_sigmaI/netI 0.0215
_diffrn_reflns_limit_h_max 12
_diffrn_reflns_limit_h_min -12
_diffrn_reflns_limit_k_max 15
_diffrn_reflns_limit_k_min -15
_diffrn_reflns_limit_l_max 14
_diffrn_reflns_limit_l_min -16
_diffrn_reflns_number 6340
_diffrn_reflns_theta_full 30.02
_diffrn_reflns_theta_max 30.02
_diffrn_reflns_theta_min 2.97
_exptl_absorpt_coefficient_mu 2.759
_exptl_absorpt_correction_T_max 0.9729
_exptl_absorpt_correction_T_min 0.6713
_exptl_absorpt_correction_type multi-scan
_exptl_absorpt_process_details 'Bruker SADABS'
_exptl_crystal_colour colourless
_exptl_crystal_density_diffrn 1.583
_exptl_crystal_density_meas ?
_exptl_crystal_density_method 'not measured'
_exptl_crystal_description 'thin plate frag'
_exptl_crystal_F_000 544
_exptl_crystal_size_max 0.16
_exptl_crystal_size_mid 0.16
_exptl_crystal_size_min 0.01
_refine_diff_density_max 0.546
_refine_diff_density_min -1.074
_refine_diff_density_rms 0.096
_refine_ls_extinction_method none
_refine_ls_goodness_of_fit_ref 1.091
_refine_ls_hydrogen_treatment mixed
_refine_ls_matrix_type full
_refine_ls_number_parameters 55
_refine_ls_number_reflns 923
_refine_ls_number_restraints 35
_refine_ls_restrained_S_all 1.071
_refine_ls_R_factor_all 0.0230
_refine_ls_R_factor_gt 0.0200
_refine_ls_shift/su_max 0.001
_refine_ls_shift/su_mean 0.000
_refine_ls_structure_factor_coef Fsqd
_refine_ls_weighting_details 'calc w=1/[\s^2^(Fo^2^)+(0.0211P)^2^+1.3735P] where P=(Fo^2^+2Fc^2^)/3'
_refine_ls_weighting_scheme calc
_refine_ls_wR_factor_gt 0.0437
_refine_ls_wR_factor_ref 0.0446
_reflns_number_gt 863
_reflns_number_total 923
_reflns_threshold_expression >2sigma(I)
_cod_data_source_file c1cp22065a.cif
_cod_data_source_block tm13-no-hsym
_cod_depositor_comments
;
The following automatic conversions were performed:

'_symmetry_cell_setting' value 'Orthorhombic' changed to
'orthorhombic' according to
/home/saulius/struct/CIF-dictionaries/cif_core.dic dictionary named
'cif_core.dic' version 2.4.1 from 2010-06-29.

Automatic conversion script
Id: cif_fix_values 1715 2011-07-08 13:25:40Z adriana 

The following automatic conversions were performed:

'_exptl_crystal_density_meas' value 'not measured' was changed to '?'
- the value is perceived as not measured.

Automatic conversion script
Id: cif_fix_values 3008 2015-01-20 13:52:24Z robertas 
;
_cod_original_sg_symbol_H-M Cmcm
_cod_database_code 7206884

loop_
_symmetry_equiv_pos_as_xyz
'x, y, z'
'-x, -y, z+1/2'
'-x, y, -z+1/2'
'x, -y, -z'
'x+1/2, y+1/2, z'
'-x+1/2, -y+1/2, z+1/2'
'-x+1/2, y+1/2, -z+1/2'
'x+1/2, -y+1/2, -z'
'-x, -y, -z'
'x, y, -z-1/2'
'x, -y, z-1/2'
'-x, y, z'
'-x+1/2, -y+1/2, -z'
'x+1/2, y+1/2, -z-1/2'
'x+1/2, -y+1/2, z-1/2'
'-x+1/2, y+1/2, z'

loop_
_atom_site_label
_atom_site_type_symbol
_atom_site_fract_x
_atom_site_fract_y
_atom_site_fract_z
_atom_site_U_iso_or_equiv
_atom_site_adp_type
_atom_site_occupancy
_atom_site_symmetry_multiplicity
_atom_site_calc_flag
_atom_site_refinement_flags
_atom_site_disorder_assembly
_atom_site_disorder_group
I1 I 0.5000 0.69496(2) 0.7500 0.01833(8) Uani 1 4 d S . .
C1 C 0.6429(7) 0.6195(5) 0.3999(6) 0.0204(11) Uani 0.50 1 d PDU A -1
H1A H 0.6207 0.5347 0.3760 0.031 Uiso 0.50 1 calc PR A -1
H1B H 0.6487 0.6228 0.4822 0.031 Uiso 0.50 1 calc PR A -1
H1C H 0.7393 0.6457 0.3677 0.031 Uiso 0.50 1 calc PR A -1
C2 C 0.3760(6) 0.6640(5) 0.4074(5) 0.0220(11) Uani 0.50 1 d PDU A -1
H2A H 0.3559 0.5780 0.3862 0.033 Uiso 0.50 1 calc PR A -1
H2B H 0.2961 0.7172 0.3776 0.033 Uiso 0.50 1 calc PR A -1
H2C H 0.3788 0.6709 0.4897 0.033 Uiso 0.50 1 calc PR A -1
N1 N 0.5222(5) 0.7029(2) 0.3603(2) 0.0143(10) Uani 0.50 1 d PDU A -1
H1 H 0.518(2) 0.704(5) 0.288(5) 0.017 Uiso 0.25 1 d PD B -1
C3 C 0.5566(4) 0.8345(3) 0.3865(3) 0.0201(7) Uani 0.50 1 d PDU A -1
H3A H 0.6663 0.8479 0.3787 0.024 Uiso 0.50 1 calc PR A -1
H3B H 0.5294 0.8510 0.4660 0.024 Uiso 0.50 1 calc PR A -1
C4 C 0.4745(5) 0.9263(3) 0.3117(3) 0.0215(12) Uani 0.50 1 d PU A -1
H4A H 0.5100 1.0065 0.3339 0.026 Uiso 0.50 1 d PR A -1
H4B H 0.3707 0.9224 0.3339 0.026 Uiso 0.50 1 d PR A -1

loop_
_atom_site_aniso_label
_atom_site_aniso_U_11
_atom_site_aniso_U_22
_atom_site_aniso_U_33
_atom_site_aniso_U_23
_atom_site_aniso_U_13
_atom_site_aniso_U_12
I1 0.01436(10) 0.01625(11) 0.02438(13) 0.000 0.000 0.000
C1 0.0162(19) 0.019(3) 0.026(2) 0.000(2) -0.0040(16) 0.0026(19)
C2 0.018(2) 0.026(3) 0.022(2) 0.002(2) -0.0022(16) -0.003(2)
N1 0.010(3) 0.0147(10) 0.0184(12) -0.0002(9) 0.0013(10) -0.0010(10)
C3 0.0204(13) 0.0183(15) 0.0217(17) -0.0049(13) -0.0002(13) -0.0003(12)
C4 0.023(4) 0.0136(12) 0.0281(16) -0.0037(12) -0.0008(13) 0.0026(13)

loop_
_atom_type_symbol
_atom_type_description
_atom_type_scat_dispersion_real
_atom_type_scat_dispersion_imag
_atom_type_scat_source
C C 0.0033 0.0016 'International Tables Vol C Tables 4.2.6.8 and 6.1.1.4'
H H 0.0000 0.0000 'International Tables Vol C Tables 4.2.6.8 and 6.1.1.4'
N N 0.0061 0.0033 'International Tables Vol C Tables 4.2.6.8 and 6.1.1.4'
I I -0.4742 1.8119 'International Tables Vol C Tables 4.2.6.8 and 6.1.1.4'

loop_
_geom_angle_atom_site_label_1
_geom_angle_atom_site_label_2
_geom_angle_atom_site_label_3
_geom_angle
C2 N1 C1 110.1(3)
C2 N1 C3 111.9(3)
C1 N1 C3 111.6(3)
C2 N1 H1 110(2)
C1 N1 H1 111(2)
C3 N1 H1 102(4)
N1 C3 C4 113.9(3)
N1 C3 H3A 108.8
C4 C3 H3A 108.8
N1 C3 H3B 108.8
C4 C3 H3B 108.8
H3A C3 H3B 107.7
C3 C4 H4A 105.9
C3 C4 H4B 105.8
H4A C4 H4B 106.2

loop_
_geom_bond_atom_site_label_1
_geom_bond_atom_site_label_2
_geom_bond_distance
C1 N1 1.478(6)
C1 H1A 0.9800
C1 H1B 0.9800
C1 H1C 0.9800
C2 N1 1.476(6)
C2 H2A 0.9800
C2 H2B 0.9800
C2 H2C 0.9800
N1 C3 1.490(4)
N1 H1 0.86(6)
C3 C4 1.519(5)
C3 H3A 0.9900
C3 H3B 0.9900
C4 H4A 0.9600
C4 H4B 0.9600

loop_
_geom_hbond_atom_site_label_D
_geom_hbond_atom_site_label_H
_geom_hbond_atom_site_label_A
_geom_hbond_distance_DH
_geom_hbond_distance_HA
_geom_hbond_distance_DA
_geom_hbond_angle_DHA
_geom_hbond_site_symmetry_A
N1 H1 N1 0.86(6) 1.79(6) 2.648(6) 171(2) 3_655

loop_
_geom_torsion_atom_site_label_1
_geom_torsion_atom_site_label_2
_geom_torsion_atom_site_label_3
_geom_torsion_atom_site_label_4
_geom_torsion
C2 N1 C3 C4 -78.8(4)
C1 N1 C3 C4 157.3(4)
